data_4064063
loop_
_publ_author_name
'Vicente, Jos\'e'
'Gonz\'alez-Herrero, Pablo'
'Frutos-Pedre\~no, Roberto'
'Chicote, Mar\'ia-Teresa'
'Jones, Peter G.'
'Bautista, Delia'

_publ_section_title
;
 Synthesis and Reactivity of Ortho-Palladated Phenylacetamides.
 Intramolecular C&#x2212;N vs C&#x2212;O Reductive Coupling after CO or
 XyNC Insertion into the Pd&#x2212;C Bond. Synthesis of Isoquinoline- and
 Isocoumarin-Based Heterocycles
;
_journal_issue 5
_journal_name_full Organometallics
_journal_page_first 1079
_journal_paper_doi 10.1021/om101110s
_journal_volume 30
_journal_year 2011
_chemical_formula_sum 'C35 H46 F3 N5 O4 Pd S'
_chemical_formula_weight 796.23
_chemical_name_systematic
; 
 ? 
;
_space_group_IT_number 14
_symmetry_cell_setting monoclinic
_symmetry_space_group_name_Hall '-P 2ybc'
_symmetry_space_group_name_H-M 'P 1 21/c 1'
_atom_sites_solution_hydrogens geom
_atom_sites_solution_primary direct
_atom_sites_solution_secondary difmap
_audit_creation_method SHELXL-97
_cell_angle_alpha 90.00
_cell_angle_beta 92.482(3)
_cell_angle_gamma 90.00
_cell_formula_units_Z 4
_cell_length_a 10.6738(2)
_cell_length_b 14.8048(3)
_cell_length_c 22.7526(4)
_cell_measurement_reflns_used 25266
_cell_measurement_temperature 100(2)
_cell_measurement_theta_max 30.9017
_cell_measurement_theta_min 2.1400
_cell_volume 3592.07(12)
_computing_cell_refinement
; 
CrysAlisPro, Oxford Diffraction Ltd., 
Version 1.171.33.55 (release 05-01-2010 CrysAlis171 .NET) 
(compiled Jan  5 2010,16:28:46) 
;
_computing_data_collection
; 
CrysAlisPro, Oxford Diffraction Ltd., 
Version 1.171.33.55 (release 05-01-2010 CrysAlis171 .NET) 
(compiled Jan  5 2010,16:28:46) 
;
_computing_data_reduction
; 
CrysAlisPro, Oxford Diffraction Ltd., 
Version 1.171.33.55 (release 05-01-2010 CrysAlis171 .NET) 
(compiled Jan  5 2010,16:28:46) 
;
_computing_molecular_graphics 'Siemens XP'
_computing_publication_material SHELXL-97
_computing_structure_refinement 'SHELXL-97 (Sheldrick, 1997)'
_computing_structure_solution 'SHELXS-97 (Sheldrick, 1990)'
_diffrn_ambient_temperature 100(2)
_diffrn_detector_area_resol_mean 16.1419
_diffrn_measured_fraction_theta_full 0.999
_diffrn_measured_fraction_theta_max 0.999
_diffrn_measurement_device_type 'Oxford Diffraction Xcalibur, Eos'
_diffrn_measurement_method \w-scan
_diffrn_radiation_monochromator graphite
_diffrn_radiation_source 'Enhance (Mo) X-ray Source'
_diffrn_radiation_type MoK\a
_diffrn_radiation_wavelength 0.71073
_diffrn_reflns_av_R_equivalents 0.0632
_diffrn_reflns_av_sigmaI/netI 0.0586
_diffrn_reflns_limit_h_max 14
_diffrn_reflns_limit_h_min -14
_diffrn_reflns_limit_k_max 19
_diffrn_reflns_limit_k_min -19
_diffrn_reflns_limit_l_max 30
_diffrn_reflns_limit_l_min -30
_diffrn_reflns_number 110423
_diffrn_reflns_theta_full 28.28
_diffrn_reflns_theta_max 28.28
_diffrn_reflns_theta_min 2.26
_exptl_absorpt_coefficient_mu 0.635
_exptl_absorpt_correction_T_max 1.00000
_exptl_absorpt_correction_T_min 0.98603
_exptl_absorpt_correction_type multi-scan
_exptl_absorpt_process_details
; 
CrysAlisPro, Oxford Diffraction Ltd., 
Version 1.171.33.55 (release 05-01-2010 CrysAlis171 .NET) 
(compiled Jan  5 2010,16:28:46) 
;
_exptl_crystal_colour yellow
_exptl_crystal_density_diffrn 1.472
_exptl_crystal_density_meas ?
_exptl_crystal_density_method 'not measured'
_exptl_crystal_description prism
_exptl_crystal_F_000 1648
_exptl_crystal_size_max 0.20
_exptl_crystal_size_mid 0.14
_exptl_crystal_size_min 0.10
_refine_diff_density_max 0.411
_refine_diff_density_min -0.471
_refine_diff_density_rms 0.056
_refine_ls_extinction_method none
_refine_ls_goodness_of_fit_ref 0.824
_refine_ls_hydrogen_treatment 'rigid methyls, others riding'
_refine_ls_matrix_type full
_refine_ls_number_parameters 452
_refine_ls_number_reflns 8913
_refine_ls_number_restraints 0
_refine_ls_restrained_S_all 0.824
_refine_ls_R_factor_all 0.0417
_refine_ls_R_factor_gt 0.0239
_refine_ls_shift/su_max 0.021
_refine_ls_shift/su_mean 0.000
_refine_ls_structure_factor_coef Fsqd
_refine_ls_weighting_details 'calc w=1/[\s^2^(Fo^2^)+(0.0193P)^2^] where P=(Fo^2^+2Fc^2^)/3'
_refine_ls_weighting_scheme calc
_refine_ls_wR_factor_gt 0.0441
_refine_ls_wR_factor_ref 0.0454
_reflns_number_gt 6290
_reflns_number_total 8913
_reflns_threshold_expression >2sigma(I)
_cod_data_source_file om101110s_si_003.cif
_cod_data_source_block sonueb
_cod_depositor_comments
;
The following automatic conversions were performed:

'_exptl_crystal_density_meas' value 'not measured' was changed to '?'
- the value is perceived as not measured.

Automatic conversion script
Id: cif_fix_values 3008 2015-01-20 13:52:24Z robertas 
;
_cod_original_sg_symbol_H-M 'P 21/c'
_cod_database_code 4064063

loop_
_symmetry_equiv_pos_as_xyz
'x, y, z'
'-x, y+1/2, -z+1/2'
'-x, -y, -z'
'x, -y-1/2, z-1/2'

loop_
_atom_site_label
_atom_site_type_symbol
_atom_site_fract_x
_atom_site_fract_y
_atom_site_fract_z
_atom_site_U_iso_or_equiv
_atom_site_adp_type
_atom_site_occupancy
_atom_site_symmetry_multiplicity
_atom_site_calc_flag
_atom_site_refinement_flags
Pd Pd 0.324494(12) 0.292792(9) 0.344820(5) 0.01344(3) Uani 1 1 d .
O1 O 0.23951(12) 0.31222(8) 0.12232(6) 0.0310(3) Uani 1 1 d .
N1 N 0.08712(13) 0.20730(11) 0.11952(6) 0.0237(3) Uani 1 1 d .
N2 N 0.22318(13) 0.16629(10) 0.25586(6) 0.0170(3) Uani 1 1 d .
N3 N 0.34425(12) 0.11056(10) 0.40979(6) 0.0156(3) Uani 1 1 d .
N4 N 0.30985(13) 0.37463(10) 0.42509(6) 0.0194(3) Uani 1 1 d .
N5 N 0.33193(12) 0.42355(9) 0.30275(6) 0.0175(3) Uani 1 1 d .
C1 C 0.30546(15) 0.16028(12) 0.13994(7) 0.0185(4) Uani 1 1 d .
H1A H 0.2680 0.1120 0.1637 0.022 Uiso 1 1 calc R
H1B H 0.3290 0.1332 0.1022 0.022 Uiso 1 1 calc R
C2 C 0.20809(17) 0.23317(12) 0.12759(7) 0.0203(4) Uani 1 1 d .
C3 C -0.00745(17) 0.27618(13) 0.10727(9) 0.0325(5) Uani 1 1 d .
H3A H -0.0497 0.2907 0.1435 0.049 Uiso 1 1 calc R
H3B H -0.0691 0.2537 0.0776 0.049 Uiso 1 1 calc R
H3C H 0.0327 0.3307 0.0924 0.049 Uiso 1 1 calc R
C4 C 0.03988(18) 0.11664(14) 0.13116(9) 0.0372(5) Uani 1 1 d .
H4A H 0.1039 0.0719 0.1221 0.056 Uiso 1 1 calc R
H4B H -0.0360 0.1055 0.1064 0.056 Uiso 1 1 calc R
H4C H 0.0201 0.1117 0.1727 0.056 Uiso 1 1 calc R
C10 C 0.31558(14) 0.21627(12) 0.27058(6) 0.0144(3) Uani 1 1 d .
C11 C 0.42676(15) 0.21924(11) 0.23253(7) 0.0146(4) Uani 1 1 d .
C12 C 0.42207(15) 0.19500(11) 0.17218(7) 0.0162(4) Uani 1 1 d .
C13 C 0.53168(15) 0.20084(12) 0.14185(7) 0.0207(4) Uani 1 1 d .
H13 H 0.5293 0.1862 0.1012 0.025 Uiso 1 1 calc R
C14 C 0.64452(16) 0.22732(12) 0.16887(8) 0.0242(4) Uani 1 1 d .
H14 H 0.7174 0.2324 0.1466 0.029 Uiso 1 1 calc R
C15 C 0.65068(16) 0.24622(12) 0.22824(8) 0.0225(4) Uani 1 1 d .
H15 H 0.7284 0.2618 0.2475 0.027 Uiso 1 1 calc R
C16 C 0.54192(15) 0.24230(11) 0.25958(8) 0.0184(4) Uani 1 1 d .
H16 H 0.5462 0.2557 0.3005 0.022 Uiso 1 1 calc R
C21 C 0.12087(15) 0.14157(12) 0.29024(7) 0.0171(4) Uani 1 1 d .
C22 C 0.11692(16) 0.05047(12) 0.30688(7) 0.0197(4) Uani 1 1 d .
C23 C 0.01609(17) 0.02104(13) 0.33857(7) 0.0248(4) Uani 1 1 d .
H23 H 0.0131 -0.0401 0.3511 0.030 Uiso 1 1 calc R
C24 C -0.07986(17) 0.07924(14) 0.35207(8) 0.0264(5) Uani 1 1 d .
H24 H -0.1477 0.0581 0.3740 0.032 Uiso 1 1 calc R
C25 C -0.07714(16) 0.16771(13) 0.33374(7) 0.0226(4) Uani 1 1 d .
H25 H -0.1442 0.2070 0.3425 0.027 Uiso 1 1 calc R
C26 C 0.02264(15) 0.20062(13) 0.30242(7) 0.0196(4) Uani 1 1 d .
C27 C 0.21792(17) -0.01446(12) 0.29020(8) 0.0263(4) Uani 1 1 d .
H27A H 0.2060 -0.0723 0.3101 0.039 Uiso 1 1 calc R
H27B H 0.3002 0.0104 0.3021 0.039 Uiso 1 1 calc R
H27C H 0.2132 -0.0238 0.2475 0.039 Uiso 1 1 calc R
C28 C 0.02292(16) 0.29677(13) 0.28126(8) 0.0258(4) Uani 1 1 d .
H28A H 0.0802 0.3326 0.3067 0.039 Uiso 1 1 calc R
H28B H -0.0620 0.3217 0.2825 0.039 Uiso 1 1 calc R
H28C H 0.0508 0.2987 0.2408 0.039 Uiso 1 1 calc R
C30 C 0.33419(15) 0.17866(12) 0.38532(7) 0.0158(4) Uani 1 1 d .
C31 C 0.35756(15) 0.02489(11) 0.43561(7) 0.0156(4) Uani 1 1 d .
C32 C 0.26736(16) -0.00244(12) 0.47495(7) 0.0199(4) Uani 1 1 d .
C33 C 0.28257(18) -0.08864(13) 0.49842(8) 0.0283(5) Uani 1 1 d .
H33 H 0.2224 -0.1113 0.5242 0.034 Uiso 1 1 calc R
C34 C 0.38402(19) -0.14204(13) 0.48483(8) 0.0315(5) Uani 1 1 d .
H34 H 0.3932 -0.2003 0.5019 0.038 Uiso 1 1 calc R
C35 C 0.47143(18) -0.11157(13) 0.44693(8) 0.0264(4) Uani 1 1 d .
H35 H 0.5409 -0.1488 0.4385 0.032 Uiso 1 1 calc R
C36 C 0.45979(16) -0.02720(12) 0.42075(7) 0.0189(4) Uani 1 1 d .
C37 C 0.16360(16) 0.05967(13) 0.49145(8) 0.0278(5) Uani 1 1 d .
H37A H 0.1057 0.0271 0.5162 0.042 Uiso 1 1 calc R
H37B H 0.1183 0.0810 0.4557 0.042 Uiso 1 1 calc R
H37C H 0.1990 0.1114 0.5132 0.042 Uiso 1 1 calc R
C38 C 0.55265(16) 0.00589(13) 0.37803(7) 0.0272(5) Uani 1 1 d .
H38A H 0.6250 -0.0349 0.3785 0.041 Uiso 1 1 calc R
H38B H 0.5806 0.0668 0.3893 0.041 Uiso 1 1 calc R
H38C H 0.5130 0.0074 0.3384 0.041 Uiso 1 1 calc R
C41 C 0.18164(17) 0.36357(13) 0.44623(8) 0.0297(5) Uani 1 1 d .
H41A H 0.1721 0.4007 0.4814 0.045 Uiso 1 1 calc R
H41B H 0.1675 0.3000 0.4559 0.045 Uiso 1 1 calc R
H41C H 0.1204 0.3827 0.4154 0.045 Uiso 1 1 calc R
C42 C 0.40039(18) 0.35096(13) 0.47359(7) 0.0277(5) Uani 1 1 d .
H42A H 0.4855 0.3509 0.4590 0.042 Uiso 1 1 calc R
H42B H 0.3807 0.2908 0.4886 0.042 Uiso 1 1 calc R
H42C H 0.3951 0.3954 0.5053 0.042 Uiso 1 1 calc R
C43 C 0.33080(18) 0.46987(12) 0.40704(8) 0.0260(4) Uani 1 1 d .
H43A H 0.4219 0.4828 0.4080 0.031 Uiso 1 1 calc R
H43B H 0.2913 0.5113 0.4350 0.031 Uiso 1 1 calc R
C44 C 0.27541(17) 0.48550(12) 0.34589(7) 0.0235(4) Uani 1 1 d .
H44A H 0.1837 0.4756 0.3456 0.028 Uiso 1 1 calc R
H44B H 0.2903 0.5489 0.3342 0.028 Uiso 1 1 calc R
C45 C 0.26567(17) 0.43780(13) 0.24490(7) 0.0256(4) Uani 1 1 d .
H45A H 0.2811 0.4994 0.2313 0.038 Uiso 1 1 calc R
H45B H 0.1754 0.4289 0.2488 0.038 Uiso 1 1 calc R
H45C H 0.2967 0.3945 0.2164 0.038 Uiso 1 1 calc R
C46 C 0.46528(15) 0.44966(12) 0.29562(8) 0.0219(4) Uani 1 1 d .
H46A H 0.4992 0.4154 0.2631 0.033 Uiso 1 1 calc R
H46B H 0.5143 0.4363 0.3320 0.033 Uiso 1 1 calc R
H46C H 0.4701 0.5144 0.2871 0.033 Uiso 1 1 calc R
S S 0.73736(4) 0.38775(3) 0.40723(2) 0.02485(11) Uani 1 1 d .
O2 O 0.66538(11) 0.30682(9) 0.39556(5) 0.0323(3) Uani 1 1 d .
O3 O 0.66637(12) 0.46293(9) 0.42869(5) 0.0307(3) Uani 1 1 d .
O4 O 0.82702(14) 0.41002(10) 0.36448(6) 0.0460(4) Uani 1 1 d .
C99 C 0.83432(16) 0.35696(12) 0.47135(8) 0.0218(4) Uani 1 1 d .
F1 F 0.76417(10) 0.33683(7) 0.51729(4) 0.0284(3) Uani 1 1 d .
F2 F 0.90568(9) 0.28445(7) 0.46166(4) 0.0323(3) Uani 1 1 d .
F3 F 0.91103(9) 0.42391(8) 0.48898(5) 0.0370(3) Uani 1 1 d .

loop_
_atom_site_aniso_label
_atom_site_aniso_U_11
_atom_site_aniso_U_22
_atom_site_aniso_U_33
_atom_site_aniso_U_23
_atom_site_aniso_U_13
_atom_site_aniso_U_12
Pd 0.01631(6) 0.01334(6) 0.01071(6) 0.00028(6) 0.00094(4) 0.00023(7)
O1 0.0307(7) 0.0212(8) 0.0400(8) 0.0070(6) -0.0122(6) -0.0053(6)
N1 0.0221(8) 0.0239(8) 0.0247(8) -0.0021(8) -0.0040(6) -0.0027(8)
N2 0.0181(8) 0.0194(8) 0.0134(7) -0.0020(6) 0.0009(6) -0.0002(6)
N3 0.0181(8) 0.0181(8) 0.0105(7) -0.0017(6) 0.0009(6) -0.0018(7)
N4 0.0232(8) 0.0186(8) 0.0166(8) -0.0023(6) 0.0045(6) -0.0007(7)
N5 0.0193(8) 0.0167(8) 0.0163(7) 0.0027(6) -0.0001(6) 0.0008(6)
C1 0.0247(10) 0.0202(10) 0.0109(9) -0.0040(7) 0.0035(7) -0.0003(8)
C2 0.0254(10) 0.0240(11) 0.0115(9) -0.0035(7) -0.0011(7) -0.0026(8)
C3 0.0249(10) 0.0369(14) 0.0349(11) -0.0077(10) -0.0089(9) 0.0009(9)
C4 0.0345(12) 0.0346(13) 0.0413(13) 0.0009(10) -0.0112(10) -0.0156(10)
C10 0.0179(8) 0.0146(9) 0.0105(8) 0.0012(7) -0.0014(6) 0.0028(8)
C11 0.0161(8) 0.0105(9) 0.0170(8) 0.0024(7) 0.0009(7) 0.0018(7)
C12 0.0199(9) 0.0124(10) 0.0163(8) 0.0020(7) 0.0014(7) 0.0034(7)
C13 0.0264(9) 0.0189(10) 0.0172(9) 0.0027(8) 0.0060(7) 0.0049(9)
C14 0.0195(10) 0.0230(11) 0.0308(11) 0.0063(8) 0.0103(8) 0.0020(8)
C15 0.0151(9) 0.0225(10) 0.0297(11) 0.0045(8) -0.0001(8) -0.0004(8)
C16 0.0208(10) 0.0151(9) 0.0191(9) 0.0016(7) 0.0000(7) 0.0015(7)
C21 0.0169(9) 0.0235(10) 0.0107(8) -0.0048(7) -0.0005(7) -0.0043(8)
C22 0.0211(9) 0.0224(10) 0.0152(9) -0.0051(8) -0.0024(7) -0.0038(8)
C23 0.0311(11) 0.0234(11) 0.0197(10) 0.0003(8) -0.0009(8) -0.0091(9)
C24 0.0232(10) 0.0393(13) 0.0170(10) -0.0027(9) 0.0040(8) -0.0115(9)
C25 0.0167(9) 0.0344(12) 0.0167(9) -0.0064(8) -0.0008(7) -0.0015(8)
C26 0.0175(8) 0.0251(10) 0.0159(8) -0.0049(8) -0.0025(7) -0.0032(9)
C27 0.0334(11) 0.0215(11) 0.0239(10) -0.0046(8) -0.0009(9) -0.0018(9)
C28 0.0194(9) 0.0270(11) 0.0308(10) -0.0008(10) -0.0011(8) 0.0034(9)
C30 0.0162(9) 0.0199(10) 0.0113(8) -0.0031(7) 0.0002(7) 0.0003(7)
C31 0.0217(9) 0.0144(9) 0.0102(8) 0.0002(7) -0.0037(7) -0.0038(8)
C32 0.0224(10) 0.0238(11) 0.0133(9) -0.0013(8) -0.0026(7) -0.0083(8)
C33 0.0358(12) 0.0284(12) 0.0204(10) 0.0045(9) -0.0020(9) -0.0168(10)
C34 0.0469(13) 0.0146(10) 0.0318(11) 0.0048(9) -0.0139(10) -0.0068(10)
C35 0.0334(11) 0.0200(10) 0.0248(10) -0.0050(8) -0.0082(9) 0.0033(9)
C36 0.0221(9) 0.0201(10) 0.0141(9) -0.0055(7) -0.0051(7) -0.0016(8)
C37 0.0239(10) 0.0385(13) 0.0213(10) -0.0036(9) 0.0050(8) -0.0070(9)
C38 0.0250(10) 0.0378(13) 0.0187(10) -0.0037(9) 0.0013(8) 0.0058(9)
C41 0.0313(11) 0.0299(12) 0.0291(11) -0.0020(9) 0.0140(9) 0.0029(9)
C42 0.0401(12) 0.0294(12) 0.0135(9) -0.0036(8) 0.0012(8) -0.0044(9)
C43 0.0374(11) 0.0166(10) 0.0246(11) -0.0048(8) 0.0085(9) -0.0007(9)
C44 0.0284(10) 0.0143(10) 0.0282(10) 0.0025(8) 0.0073(8) 0.0036(8)
C45 0.0272(10) 0.0257(11) 0.0232(10) 0.0090(8) -0.0066(8) -0.0034(9)
C46 0.0239(10) 0.0208(10) 0.0212(10) 0.0028(8) 0.0021(8) -0.0027(8)
S 0.0317(3) 0.0246(3) 0.0182(2) 0.0021(2) 0.0002(2) 0.0046(2)
O2 0.0330(7) 0.0307(9) 0.0321(8) -0.0099(6) -0.0115(6) 0.0021(6)
O3 0.0357(8) 0.0230(8) 0.0333(8) 0.0018(6) -0.0015(6) 0.0099(6)
O4 0.0660(10) 0.0456(10) 0.0284(8) 0.0094(7) 0.0232(8) 0.0040(8)
C99 0.0189(9) 0.0212(10) 0.0253(10) -0.0034(8) 0.0022(8) 0.0004(8)
F1 0.0363(6) 0.0297(6) 0.0195(6) 0.0018(5) 0.0035(5) 0.0019(5)
F2 0.0276(6) 0.0302(7) 0.0387(6) -0.0065(6) -0.0031(5) 0.0119(5)
F3 0.0261(6) 0.0350(7) 0.0494(7) -0.0144(6) -0.0039(5) -0.0068(5)

loop_
_atom_type_symbol
_atom_type_description
_atom_type_scat_dispersion_real
_atom_type_scat_dispersion_imag
_atom_type_scat_source
C C 0.0033 0.0016 'International Tables Vol C Tables 4.2.6.8 and 6.1.1.4'
H H 0.0000 0.0000 'International Tables Vol C Tables 4.2.6.8 and 6.1.1.4'
N N 0.0061 0.0033 'International Tables Vol C Tables 4.2.6.8 and 6.1.1.4'
O O 0.0106 0.0060 'International Tables Vol C Tables 4.2.6.8 and 6.1.1.4'
F F 0.0171 0.0103 'International Tables Vol C Tables 4.2.6.8 and 6.1.1.4'
S S 0.1246 0.1234 'International Tables Vol C Tables 4.2.6.8 and 6.1.1.4'
Pd Pd -0.9988 1.0072 'International Tables Vol C Tables 4.2.6.8 and 6.1.1.4'

loop_
_geom_angle_atom_site_label_1
_geom_angle_atom_site_label_2
_geom_angle_atom_site_label_3
_geom_angle
C30 Pd C10 84.73(7)
C30 Pd N5 174.41(6)
C10 Pd N5 97.61(6)
C30 Pd N4 95.17(6)
C10 Pd N4 173.24(6)
N5 Pd N4 83.10(5)
C2 N1 C3 118.59(16)
C2 N1 C4 124.79(16)
C3 N1 C4 115.90(15)
C10 N2 C21 127.90(14)
C30 N3 C31 175.92(16)
C42 N4 C41 108.38(14)
C42 N4 C43 109.25(14)
C41 N4 C43 110.29(14)
C42 N4 Pd 114.92(11)
C41 N4 Pd 107.98(11)
C43 N4 Pd 105.99(10)
C45 N5 C44 107.83(13)
C45 N5 C46 106.72(13)
C44 N5 C46 109.14(13)
C45 N5 Pd 119.69(11)
C44 N5 Pd 103.64(10)
C46 N5 Pd 109.51(10)
C12 C1 C2 113.11(14)
O1 C2 N1 121.44(17)
O1 C2 C1 120.66(16)
N1 C2 C1 117.81(16)
N2 C10 C11 119.42(14)
N2 C10 Pd 123.59(12)
C11 C10 Pd 116.98(11)
C16 C11 C12 118.90(15)
C16 C11 C10 117.22(14)
C12 C11 C10 123.78(14)
C13 C12 C11 118.10(15)
C13 C12 C1 118.41(14)
C11 C12 C1 123.46(14)
C14 C13 C12 122.22(16)
C15 C14 C13 119.74(16)
C14 C15 C16 119.28(17)
C15 C16 C11 121.62(16)
C22 C21 C26 120.99(16)
C22 C21 N2 115.47(15)
C26 C21 N2 123.25(16)
C23 C22 C21 118.32(17)
C23 C22 C27 120.61(17)
C21 C22 C27 121.06(16)
C24 C23 C22 121.12(18)
C25 C24 C23 120.03(17)
C24 C25 C26 120.95(18)
C25 C26 C21 118.51(18)
C25 C26 C28 120.45(16)
C21 C26 C28 121.03(15)
N3 C30 Pd 177.73(15)
C36 C31 C32 124.27(16)
C36 C31 N3 117.79(15)
C32 C31 N3 117.94(15)
C33 C32 C31 115.98(17)
C33 C32 C37 122.82(16)
C31 C32 C37 121.18(16)
C34 C33 C32 121.15(18)
C35 C34 C33 120.72(18)
C34 C35 C36 120.97(18)
C35 C36 C31 116.86(16)
C35 C36 C38 121.52(17)
C31 C36 C38 121.61(16)
N4 C43 C44 110.05(15)
N5 C44 C43 111.11(14)
O4 S O2 115.64(9)
O4 S O3 115.35(9)
O2 S O3 114.82(8)
O4 S C99 103.29(8)
O2 S C99 102.74(8)
O3 S C99 102.23(8)
F3 C99 F2 107.36(14)
F3 C99 F1 106.60(14)
F2 C99 F1 106.86(14)
F3 C99 S 112.12(13)
F2 C99 S 112.23(12)
F1 C99 S 111.34(12)

loop_
_geom_bond_atom_site_label_1
_geom_bond_atom_site_label_2
_geom_bond_distance
Pd C30 1.9253(18)
Pd C10 2.0327(16)
Pd N5 2.1625(14)
Pd N4 2.2029(13)
O1 C2 1.225(2)
N1 C2 1.352(2)
N1 C3 1.453(2)
N1 C4 1.462(2)
N2 C10 1.266(2)
N2 C21 1.419(2)
N3 C30 1.154(2)
N3 C31 1.402(2)
N4 C42 1.477(2)
N4 C41 1.479(2)
N4 C43 1.488(2)
N5 C45 1.482(2)
N5 C44 1.490(2)
N5 C46 1.490(2)
C1 C12 1.507(2)
C1 C2 1.516(2)
C10 C11 1.500(2)
C11 C16 1.393(2)
C11 C12 1.418(2)
C12 C13 1.387(2)
C13 C14 1.385(2)
C14 C15 1.378(2)
C15 C16 1.390(2)
C21 C22 1.402(2)
C21 C26 1.402(2)
C22 C23 1.391(2)
C22 C27 1.505(2)
C23 C24 1.383(2)
C24 C25 1.375(3)
C25 C26 1.395(2)
C26 C28 1.503(2)
C31 C36 1.390(2)
C31 C32 1.402(2)
C32 C33 1.390(2)
C32 C37 1.500(2)
C33 C34 1.386(3)
C34 C35 1.374(3)
C35 C36 1.387(2)
C36 C38 1.500(2)
C43 C44 1.506(2)
S O4 1.4323(13)
S O2 1.4417(13)
S O3 1.4434(13)
S C99 1.8103(18)
C99 F3 1.3362(19)
C99 F2 1.3400(19)
C99 F1 1.3452(19)

loop_
_geom_hbond_atom_site_label_D
_geom_hbond_atom_site_label_H
_geom_hbond_atom_site_label_A
_geom_hbond_distance_DH
_geom_hbond_distance_HA
_geom_hbond_distance_DA
_geom_hbond_angle_DHA
_geom_hbond_site_symmetry_A
C16 H16 O2 0.95 2.58 3.445(2) 152.2 .
C42 H42A O2 0.98 2.54 3.466(2) 158.1 .
C1 H1B O3 0.99 2.62 3.332(2) 129.1 2_645
C42 H42A O3 0.98 2.66 3.479(2) 141.4 .
C42 H42C O3 0.98 2.68 3.630(2) 164.3 3_666
C43 H43A O3 0.99 2.65 3.596(2) 160.3 .
C4 H4A O4 0.98 2.52 3.372(3) 145.1 2_645
C28 H28B O4 0.98 2.61 3.333(2) 131.2 1_455
C3 H3B F1 0.98 2.58 3.536(2) 166.3 4_465
C34 H34 F1 0.95 2.65 3.288(2) 124.9 3_656
C43 H43B F1 0.99 2.58 3.512(2) 157.3 3_666
